data_4035181
loop_
_publ_author_name
'Kumar, Rakesh'
'Chaudhary, Sandeep'
'Kumar, Rohit'
'Upadhyay, Pooja'
'Sahal, Dinkar'
'Sharma, Upendra'

_publ_section_title
;
 Catalyst and Additive-Free Diastereoselective 1,3-Dipolar Cycloaddition
 of Quinolinium Imides with Olefins, Maleimides, and Benzynes: Direct
 Access to Fused N,N'-Heterocycles with Promising Activity against a
 Drug-Resistant Malaria Parasite.
;
_journal_issue 19
_journal_name_full 'The Journal of organic chemistry'
_journal_page_first 11552
_journal_page_last 11570
_journal_paper_doi 10.1021/acs.joc.8b01520
_journal_volume 83
_journal_year 2018
_chemical_formula_moiety '2(C21 H19 N2 O3)'
_chemical_formula_sum 'C42 H38 N4 O6'
_chemical_formula_weight 694.76
_space_group_crystal_system triclinic
_space_group_IT_number 2
_space_group_name_Hall '-P 1'
_space_group_name_H-M_alt 'P -1'
_atom_sites_solution_hydrogens geom
_atom_sites_solution_primary direct
_atom_sites_solution_secondary difmap
_audit_creation_date 2017-12-01
_audit_creation_method
;
Olex2 1.2-ac21
(compiled 2015.09.16 svn.r134, GUI svn.r4998)
;
_cell_angle_alpha 78.991(8)
_cell_angle_beta 86.805(7)
_cell_angle_gamma 68.727(8)
_cell_formula_units_Z 1
_cell_length_a 8.8716(8)
_cell_length_b 9.7308(9)
_cell_length_c 11.2518(11)
_cell_measurement_reflns_used 1924
_cell_measurement_temperature 293(2)
_cell_measurement_theta_max 66.7340
_cell_measurement_theta_min 5.3500
_cell_volume 888.40(15)
_computing_cell_refinement 'CrysAlisPro 1.171.38.46 (Rigaku OD, 2015)'
_computing_data_collection 'CrysAlisPro 1.171.38.46 (Rigaku OD, 2015)'
_computing_data_reduction 'CrysAlisPro 1.171.38.46 (Rigaku OD, 2015)'
_computing_molecular_graphics 'Olex2 (Dolomanov et al., 2009)'
_computing_publication_material 'Olex2 (Dolomanov et al., 2009)'
_computing_structure_refinement 'ShelXL (Sheldrick, 2008)'
_computing_structure_solution 'ShelXS (Sheldrick, 2008)'
_diffrn_ambient_temperature 293(2)
_diffrn_detector 'CCD plate'
_diffrn_detector_area_resol_mean 15.9974
_diffrn_detector_type Eos
_diffrn_measured_fraction_theta_full 0.988
_diffrn_measured_fraction_theta_max 0.988
_diffrn_measurement_details
;
List of Runs (angles in degrees, time in seconds):

  # Type    Start    End  Width  t~exp~   \w     \q     \k     \f   Frames
--------------------------------------------------------------------------
  1  \w    -55.00   1.00   1.00    1.00    --   25.57 -37.00 120.00   56
  2  \w      3.00  78.00   1.00    1.00    --   25.57 -37.00 120.00   75
  3  \w     17.00 115.00   1.00    1.00    --   66.78-111.00  90.00   98
  4  \w     88.00 121.00   1.00    1.00    --  108.00-129.00 150.74   33
  5  \w     51.00 155.00   1.00    1.00    --  108.00 -89.00 120.00  104
  6  \w    129.00 167.00   1.00    1.00    --  108.00 -32.00  90.00   38
  7  \w     82.00 110.00   1.00    1.00    --  108.00-104.00 -60.00   28
  8  \w     66.00 149.00   1.00    1.00    --  108.00 -77.00 -60.00   83
  9  \w     55.00 119.00   1.00    1.00    --   25.57-178.00  90.00   64
 10  \w     47.00  87.00   1.00    1.00    --   66.78-111.00 -30.00   40
 11  \w     31.00 146.00   1.00    1.00    --  108.00 -54.00  90.00  115
 12  \w     66.00 109.00   1.00    1.00    --   25.57  77.00  90.00   43
 13  \w    111.00 146.00   1.00    1.00    --   66.78 111.00  90.00   35
 14  \w    115.00 144.00   1.00    1.00    --   66.78 111.00 150.00   29
 15  \w    105.00 158.00   1.00    1.00    --  108.00 104.00 120.00   53
 16  \w    119.00 157.00   1.00    1.00    --  108.00 104.00 150.00   38
 17  \w    104.00 178.00   1.00    1.00    --  108.00 104.00  60.00   74
 18  \w    148.00 178.00   1.00    1.00    --  108.00 138.00  30.00   30
 19  \w    103.00 150.00   1.00    1.00    --   66.78 111.00-120.00   47
 20  \w    140.00 170.00   1.00    1.00    --  108.00 138.00-180.00   30
 21  \w    104.00 148.00   1.00    1.00    --  108.00 104.00-180.00   44
 22  \w     93.00 119.00   1.00    1.00    --  108.00 138.00-180.00   26
 23  \w     33.00 171.00   1.00    1.00    --  108.00  21.00-180.00  138
 24  \w     99.00 144.00   1.00    1.00    --  108.00 138.00  30.00   45
 25  \w    103.00 161.00   1.00    1.00    --  108.00 104.00  90.00   58
 26  \w     46.00 121.00   1.00    1.00    --  108.00 -32.00  90.00   75
 27  \w     46.00  81.00   1.00    1.00    --  108.00-129.00 150.74   35
 28  \w     -3.00 109.00   1.00    1.00    --   66.78 -45.00 120.00  112
 29  \w     34.00  64.00   1.00    1.00    --   25.57  77.00  90.00   30
 30  \w    -11.00  32.00   1.00    1.00    --   25.57  77.00  90.00   43
 31  \w    -17.00 136.00   1.00    1.00    --   66.78  15.00  90.00  153
 32  \w     29.00 126.00   1.00    1.00    --   66.78  77.00 -90.00   97
;
_diffrn_measurement_device 'four-circle diffractometer'
_diffrn_measurement_device_type 'SuperNova, Dual, Cu at zero, Eos'
_diffrn_measurement_method '\w scans'
_diffrn_orient_matrix_type 'CrysAlisPro convention (1999,Acta A55,543-557)'
_diffrn_orient_matrix_UB_11 0.0118285000
_diffrn_orient_matrix_UB_12 0.0515059000
_diffrn_orient_matrix_UB_13 0.1192513000
_diffrn_orient_matrix_UB_21 0.0682116000
_diffrn_orient_matrix_UB_22 -0.1648871000
_diffrn_orient_matrix_UB_23 0.0651200000
_diffrn_orient_matrix_UB_31 0.1730339000
_diffrn_orient_matrix_UB_32 -0.0054085000
_diffrn_orient_matrix_UB_33 -0.0315975000
_diffrn_radiation_monochromator mirror
_diffrn_radiation_probe x-ray
_diffrn_radiation_type CuK\a
_diffrn_radiation_wavelength 1.54184
_diffrn_reflns_av_R_equivalents 0.0202
_diffrn_reflns_av_unetI/netI 0.0263
_diffrn_reflns_limit_h_max 10
_diffrn_reflns_limit_h_min -7
_diffrn_reflns_limit_k_max 11
_diffrn_reflns_limit_k_min -9
_diffrn_reflns_limit_l_max 13
_diffrn_reflns_limit_l_min -13
_diffrn_reflns_number 5098
_diffrn_reflns_theta_full 66.89
_diffrn_reflns_theta_max 66.89
_diffrn_reflns_theta_min 5.35
_diffrn_source 'micro-focus sealed X-ray tube'
_diffrn_source_type 'SuperNova (Cu) X-ray Source'
_exptl_absorpt_coefficient_mu 0.711
_exptl_absorpt_correction_T_max 1.000
_exptl_absorpt_correction_T_min 0.564
_exptl_absorpt_correction_type gaussian
_exptl_absorpt_process_details
;
CrysAlisPro 1.171.38.46 (Rigaku Oxford Diffraction, 2015)
Numerical absorption correction based on gaussian integration over
			a multifaceted crystal model
Empirical absorption correction using spherical harmonics,
 implemented in SCALE3 ABSPACK scaling algorithm.
;
_exptl_crystal_density_diffrn 1.299
_exptl_crystal_density_method 'not measured'
_exptl_crystal_description triclinic
_exptl_crystal_F_000 366
_exptl_crystal_size_max 0.282
_exptl_crystal_size_mid 0.203
_exptl_crystal_size_min 0.132
_refine_diff_density_max 0.874
_refine_diff_density_min -0.669
_refine_diff_density_rms 0.078
_refine_ls_extinction_method none
_refine_ls_goodness_of_fit_ref 1.065
_refine_ls_hydrogen_treatment constr
_refine_ls_matrix_type full
_refine_ls_number_parameters 236
_refine_ls_number_reflns 3135
_refine_ls_number_restraints 0
_refine_ls_restrained_S_all 1.065
_refine_ls_R_factor_all 0.0987
_refine_ls_R_factor_gt 0.0821
_refine_ls_shift/su_max 0.017
_refine_ls_shift/su_mean 0.002
_refine_ls_structure_factor_coef Fsqd
_refine_ls_weighting_details 'calc w=1/[\s^2^(Fo^2^)+(0.1498P)^2^+0.6115P] where P=(Fo^2^+2Fc^2^)/3'
_refine_ls_weighting_scheme calc
_refine_ls_wR_factor_gt 0.2365
_refine_ls_wR_factor_ref 0.2597
_reflns_number_gt 2451
_reflns_number_total 3135
_reflns_threshold_expression >2sigma(I)
_cod_data_source_file jo8b01520_si_004.cif
_cod_data_source_block usrknb3_61_1a_rt_cu
_cod_original_cell_volume 888.40(14)
_cod_database_code 4035181
_chemical_oxdiff_formula 'C42 H38 N4 O6'
_reflns_odcompleteness_completeness 98.46
_reflns_odcompleteness_iscentric 1
_reflns_odcompleteness_theta 66.97
_olex2_refinement_description
;
1. Fixed Uiso
 At 1.2 times of:
  All C(H) groups, All C(H,H) groups
 At 1.5 times of:
  All C(H,H,H) groups
2.a Ternary CH refined with riding coordinates:
 C11(H11), C3(H3)
2.b Secondary CH2 refined with riding coordinates:
 C5(H5A,H5B)
2.c Aromatic/amide H refined with riding coordinates:
 C8(H8), C9(H9), C10(H10), C12(H12), C13(H13), C14(H14), C15(H15), C18(H18),
 C19(H19), C21(H21), C22(H22), C4AA(H4AA)
2.d Idealised Me refined as rotating group:
 C5AA(H5AA,H5AB,H5AC)
;
_olex2_date_sample_data_collection 2017-11-30
_olex2_submission_special_instructions 'No special instructions were received'
_oxdiff_exptl_absorpt_empirical_details
;
Empirical correction (ABSPACK) includes:
- Absorption correction using spherical harmonics
- Frame scaling
;
_oxdiff_exptl_absorpt_empirical_full_max 1.224
_oxdiff_exptl_absorpt_empirical_full_min 0.833

loop_
_space_group_symop_id
_space_group_symop_operation_xyz
1 'x, y, z'
2 '-x, -y, -z'

loop_
_atom_site_label
_atom_site_type_symbol
_atom_site_fract_x
_atom_site_fract_y
_atom_site_fract_z
_atom_site_U_iso_or_equiv
_atom_site_adp_type
_atom_site_occupancy
_atom_site_calc_flag
_atom_site_refinement_flags_posn
N2 N 0.1758(3) 0.7558(3) 0.2953(2) 0.0427(6) Uani 1 d .
C3AA C 0.2073(3) 0.4941(3) 0.3630(3) 0.0473(7) Uani 1 d .
C0AA C 0.1971(3) 0.6314(3) 0.3933(3) 0.0419(7) Uani 1 d .
C7 C -0.0469(4) 1.0534(3) 0.2996(3) 0.0466(7) Uani 1 d .
C8 C -0.1279(4) 0.9752(3) 0.3771(3) 0.0512(8) Uani 1 d .
H8 H -0.0696 0.8894 0.4314 0.061 Uiso 1 calc R
C9 C 0.2247(4) 0.4774(4) 0.2371(3) 0.0547(8) Uani 1 d .
H9 H 0.2119 0.3951 0.2145 0.066 Uiso 1 calc R
C10 C 0.1930(4) 0.6472(3) 0.5127(3) 0.0469(7) Uani 1 d .
H10 H 0.1898 0.7367 0.5324 0.056 Uiso 1 calc R
C11 C 0.2729(4) 0.7138(3) 0.1882(3) 0.0476(7) Uani 1 d .
H11 H 0.2341 0.7976 0.1199 0.057 Uiso 1 calc R
C12 C 0.2585(4) 0.5772(4) 0.1541(3) 0.0545(8) Uani 1 d .
H12 H 0.2735 0.5629 0.0743 0.065 Uiso 1 calc R
C13 C 0.2075(4) 0.3771(3) 0.4560(3) 0.0536(8) Uani 1 d .
H13 H 0.2134 0.2863 0.4374 0.064 Uiso 1 calc R
C14 C 0.1993(4) 0.3937(4) 0.5748(3) 0.0560(8) Uani 1 d .
H14 H 0.1976 0.3152 0.6360 0.067 Uiso 1 calc R
C15 C 0.1936(4) 0.5278(4) 0.6033(3) 0.0536(8) Uani 1 d .
H15 H 0.1901 0.5381 0.6840 0.064 Uiso 1 calc R
C18 C -0.2951(4) 1.0249(4) 0.3738(4) 0.0623(9) Uani 1 d .
H18 H -0.3488 0.9731 0.4269 0.075 Uiso 1 calc R
C19 C -0.1367(5) 1.1817(4) 0.2200(3) 0.0607(9) Uani 1 d .
H19 H -0.0841 1.2366 0.1691 0.073 Uiso 1 calc R
C21 C -0.3828(5) 1.1507(4) 0.2924(4) 0.0716(11) Uani 1 d .
H21 H -0.4951 1.1825 0.2896 0.086 Uiso 1 calc R
C22 C -0.3038(5) 1.2287(4) 0.2156(4) 0.0715(11) Uani 1 d .
H22 H -0.3626 1.3133 0.1604 0.086 Uiso 1 calc R
N2AA N 0.2302(3) 0.8654(3) 0.3257(2) 0.0464(6) Uani 1 d .
C3 C 0.4437(4) 0.7000(4) 0.2265(3) 0.0522(8) Uani 1 d .
H3 H 0.4941 0.6017 0.2782 0.063 Uiso 1 calc R
C5 C 0.4064(4) 0.8215(4) 0.3055(3) 0.0566(9) Uani 1 d .
H5A H 0.4663 0.7814 0.3816 0.068 Uiso 1 calc R
H5B H 0.4331 0.9064 0.2637 0.068 Uiso 1 calc R
O1 O 0.1910(3) 1.1111(3) 0.2921(3) 0.0675(8) Uani 1 d .
C1AA C 0.1327(4) 1.0139(3) 0.3039(3) 0.0479(7) Uani 1 d .
C1 C 0.5510(4) 0.7125(5) 0.1212(4) 0.0703(11) Uani 1 d .
O2 O 0.6391(7) 0.7797(7) 0.1260(4) 0.155(2) Uani 1 d .
O4 O 0.5695(9) 0.6412(9) 0.0452(6) 0.219(4) Uani 1 d .
C4AA C 0.7590(10) 0.7855(10) 0.0294(6) 0.158(4) Uani 1 d .
H4AA H 0.7787 0.7374 -0.0369 0.189 Uiso 1 calc R
C5AA C 0.8351(7) 0.8757(7) 0.0570(5) 0.1070(18) Uani 1 d .
H5AA H 0.9152 0.8815 -0.0027 0.161 Uiso 1 calc GR
H5AB H 0.8864 0.8343 0.1353 0.161 Uiso 1 calc GR
H5AC H 0.7570 0.9743 0.0578 0.161 Uiso 1 calc GR

loop_
_atom_site_aniso_label
_atom_site_aniso_U_11
_atom_site_aniso_U_22
_atom_site_aniso_U_33
_atom_site_aniso_U_23
_atom_site_aniso_U_13
_atom_site_aniso_U_12
N2 0.0417(13) 0.0364(12) 0.0536(14) -0.0167(10) 0.0035(10) -0.0143(10)
C3AA 0.0391(15) 0.0371(15) 0.067(2) -0.0175(14) -0.0002(13) -0.0108(12)
C0AA 0.0351(13) 0.0340(14) 0.0569(17) -0.0146(12) 0.0020(12) -0.0100(11)
C7 0.0524(17) 0.0354(14) 0.0524(17) -0.0188(13) 0.0079(13) -0.0118(12)
C8 0.0521(17) 0.0358(15) 0.0611(19) -0.0112(13) 0.0065(14) -0.0100(13)
C9 0.0507(17) 0.0459(17) 0.071(2) -0.0258(16) -0.0044(15) -0.0130(14)
C10 0.0454(16) 0.0424(15) 0.0544(17) -0.0163(13) 0.0001(13) -0.0136(12)
C11 0.0456(16) 0.0486(17) 0.0494(17) -0.0163(13) 0.0018(13) -0.0143(13)
C12 0.0548(18) 0.0522(18) 0.0584(19) -0.0259(15) 0.0003(15) -0.0135(15)
C13 0.0463(16) 0.0368(15) 0.078(2) -0.0161(15) 0.0011(15) -0.0126(13)
C14 0.0481(17) 0.0407(16) 0.074(2) -0.0034(15) -0.0007(15) -0.0134(13)
C15 0.0493(17) 0.0512(18) 0.0563(19) -0.0107(14) -0.0015(14) -0.0125(14)
C18 0.0532(19) 0.0495(18) 0.082(2) -0.0175(17) 0.0107(17) -0.0143(15)
C19 0.077(2) 0.0421(17) 0.0552(19) -0.0119(14) 0.0089(17) -0.0117(16)
C21 0.053(2) 0.060(2) 0.092(3) -0.024(2) -0.0008(19) -0.0036(17)
C22 0.075(3) 0.051(2) 0.067(2) -0.0114(17) -0.0086(19) 0.0036(18)
N2AA 0.0441(14) 0.0408(13) 0.0600(15) -0.0190(11) 0.0067(11) -0.0179(11)
C3 0.0440(16) 0.0557(18) 0.0587(19) -0.0209(15) 0.0057(14) -0.0156(14)
C5 0.0468(17) 0.064(2) 0.069(2) -0.0306(17) 0.0086(15) -0.0231(15)
O1 0.0777(17) 0.0496(13) 0.0888(19) -0.0219(12) 0.0189(14) -0.0367(12)
C1AA 0.0594(18) 0.0414(16) 0.0498(17) -0.0181(13) 0.0117(13) -0.0229(14)
C1 0.052(2) 0.103(3) 0.074(2) -0.048(2) 0.0178(17) -0.036(2)
O2 0.205(5) 0.269(6) 0.090(3) -0.074(3) 0.071(3) -0.192(5)
O4 0.259(7) 0.310(8) 0.215(6) -0.196(6) 0.173(6) -0.203(7)
C4AA 0.217(8) 0.268(9) 0.096(4) -0.093(5) 0.093(5) -0.199(8)
C5AA 0.106(4) 0.139(5) 0.092(4) -0.036(3) 0.040(3) -0.061(4)

loop_
_atom_type_symbol
_atom_type_description
_atom_type_scat_dispersion_real
_atom_type_scat_dispersion_imag
_atom_type_scat_source
C C 0.0181 0.0091 'International Tables Vol C Tables 4.2.6.8 and 6.1.1.4'
H H 0.0000 0.0000 'International Tables Vol C Tables 4.2.6.8 and 6.1.1.4'
N N 0.0311 0.0180 'International Tables Vol C Tables 4.2.6.8 and 6.1.1.4'
O O 0.0492 0.0322 'International Tables Vol C Tables 4.2.6.8 and 6.1.1.4'

loop_
_exptl_crystal_face_index_h
_exptl_crystal_face_index_k
_exptl_crystal_face_index_l
_exptl_crystal_face_perp_dist
0 -1 7 0.0749
2 -4 0 0.1092
0 -6 0 0.0871
4 3 6 0.0858
5 1 -4 0.0749
-5 -2 -4 0.0835
-1 0 -7 0.0492
-6 -1 0 0.1052
2 3 -5 0.0689
5 5 0 0.0535
2 -3 -6 0.0579
-5 -1 4 0.1084
2 3 7 0.0698
-4 0 -4 0.1035
0 -5 -4 0.0566
0 -4 -7 0.0498
-2 4 -2 0.1370

loop_
_geom_angle_atom_site_label_1
_geom_angle_atom_site_label_2
_geom_angle_atom_site_label_3
_geom_angle
C0AA N2 C11 113.5(2)
N2AA N2 C0AA 112.5(2)
N2AA N2 C11 102.6(2)
C0AA C3AA C9 119.1(3)
C13 C3AA C0AA 118.5(3)
C13 C3AA C9 122.3(3)
C3AA C0AA N2 117.2(3)
C10 C0AA N2 122.0(3)
C10 C0AA C3AA 120.6(3)
C8 C7 C1AA 123.4(3)
C19 C7 C8 118.8(3)
C19 C7 C1AA 117.6(3)
C18 C8 C7 120.1(3)
C12 C9 C3AA 120.9(3)
C0AA C10 C15 119.3(3)
N2 C11 C12 111.9(3)
N2 C11 C3 102.4(2)
C12 C11 C3 116.5(3)
C9 C12 C11 120.2(3)
C14 C13 C3AA 121.1(3)
C13 C14 C15 119.8(3)
C14 C15 C10 120.7(3)
C21 C18 C8 120.5(4)
C22 C19 C7 120.6(4)
C22 C21 C18 119.8(4)
C21 C22 C19 120.2(4)
N2 N2AA C5 109.5(2)
C1AA N2AA N2 120.2(2)
C1AA N2AA C5 120.0(3)
C5 C3 C11 102.8(2)
C1 C3 C11 112.9(3)
C1 C3 C5 116.0(3)
N2AA C5 C3 103.8(2)
N2AA C1AA C7 118.6(3)
O1 C1AA C7 120.9(3)
O1 C1AA N2AA 120.4(3)
O2 C1 C3 117.5(4)
O4 C1 C3 122.3(4)
O4 C1 O2 119.1(5)
C1 O2 C4AA 120.4(4)
C5AA C4AA O2 106.6(5)

loop_
_geom_bond_atom_site_label_1
_geom_bond_atom_site_label_2
_geom_bond_distance
N2 C0AA 1.437(4)
N2 C11 1.476(4)
N2 N2AA 1.421(3)
C3AA C0AA 1.412(4)
C3AA C9 1.450(5)
C3AA C13 1.391(5)
C0AA C10 1.377(4)
C7 C8 1.388(5)
C7 C19 1.388(5)
C7 C1AA 1.499(4)
C8 C18 1.384(5)
C9 C12 1.319(5)
C10 C15 1.391(5)
C11 C12 1.501(4)
C11 C3 1.550(4)
C13 C14 1.371(5)
C14 C15 1.385(5)
C18 C21 1.380(5)
C19 C22 1.385(6)
C21 C22 1.372(6)
N2AA C5 1.480(4)
N2AA C1AA 1.370(4)
C3 C5 1.544(4)
C3 C1 1.493(5)
O1 C1AA 1.216(4)
C1 O2 1.196(5)
C1 O4 1.170(6)
O2 C4AA 1.486(6)
C4AA C5AA 1.371(8)

loop_
_exptl_oxdiff_crystal_face_indexfrac_h
_exptl_oxdiff_crystal_face_indexfrac_k
_exptl_oxdiff_crystal_face_indexfrac_l
_exptl_oxdiff_crystal_face_x
_exptl_oxdiff_crystal_face_y
_exptl_oxdiff_crystal_face_z
0.0000 -1.0000 7.0000 0.7833 0.6207 -0.2158
2.0000 -4.0000 0.0000 -0.1824 0.7960 0.3677
0.0000 -6.0000 0.0000 -0.3090 0.9893 0.0325
4.0000 3.0000 6.0000 0.9173 0.1689 0.4863
5.0000 1.0000 -4.0000 -0.3664 -0.0843 0.9862
-5.0000 -2.0000 -4.0000 -0.6392 -0.2718 -0.7280
-1.0000 -0.0000 -7.0000 -0.8466 -0.5241 0.0481
-6.0000 -1.0000 0.0000 -0.1225 -0.2444 -1.0328
2.0000 3.0000 -5.0000 -0.4181 -0.6838 0.4878
5.0000 5.0000 -0.0000 0.3167 -0.4834 0.8381
2.0000 -3.0000 -6.0000 -0.8464 0.2404 0.5519
-5.0000 -1.0000 4.0000 0.3664 0.0843 -0.9862
2.0000 3.0000 7.0000 1.0129 0.0976 0.1087
-4.0000 -0.0000 -4.0000 -0.5243 -0.5333 -0.5657
-0.0000 -5.0000 -4.0000 -0.7345 0.5640 0.1534
-0.0000 -4.0000 -7.0000 -1.0408 0.2037 0.2428
-2.0000 4.0000 -2.0000 -0.0561 -0.9262 -0.3045
